data_2009942
loop_
_publ_author_name
'Palmer, R. T.'
'Radonovich, L. J.'
'McCormick, F. B.'

_publ_section_title
;
 Ferrocenyltriphenylsilane
;
_journal_issue 8
_journal_name_full 'Acta Crystallographica Section C'
_journal_page_first 1199
_journal_page_last 1201
_journal_paper_doi 10.1107/S0108270193014192
_journal_volume 50
_journal_year 1994
_chemical_formula_sum 'C28 H24 Fe Si'
_chemical_formula_weight 444.43
_symmetry_cell_setting monoclinic
_symmetry_space_group_name_Hall '-P 2ybc'
_symmetry_space_group_name_H-M 'P 1 21/c 1'
_atom_type_scat_source IntTabIV
_cell_angle_alpha 90
_cell_angle_beta 78.963(6)
_cell_angle_gamma 90
_cell_formula_units_Z 4
_cell_length_a 9.468(2)
_cell_length_b 13.725(3)
_cell_length_c 17.341(4)
_cell_measurement_reflns_used 17
_cell_measurement_temperature 294
_cell_measurement_theta_max 18.24
_cell_measurement_theta_min 9.53
_cell_volume 2211.8(8)
_diffrn_measurement_device 'Picker four circle'
_diffrn_measurement_method \q-2\q
_diffrn_radiation_type MoK\a
_diffrn_radiation_wavelength 0.71073
_diffrn_reflns_limit_h_max 13
_diffrn_reflns_limit_h_min 0
_diffrn_reflns_limit_k_max 18
_diffrn_reflns_limit_k_min 0
_diffrn_reflns_limit_l_max 23
_diffrn_reflns_limit_l_min -22
_diffrn_reflns_number 6624
_diffrn_reflns_theta_max 29.33
_diffrn_standards_decay_% '< 3\% in 129.9 h'
_diffrn_standards_interval_count 97
_diffrn_standards_number 3
_exptl_absorpt_coefficient_mu 0.745
_exptl_absorpt_correction_T_max 0.8948
_exptl_absorpt_correction_T_min 0.7920
_exptl_absorpt_correction_type analytical
_exptl_crystal_colour Orange
_exptl_crystal_density_diffrn 1.33
_exptl_crystal_description 'rectangular prism'
_exptl_crystal_size_max 0.32
_exptl_crystal_size_mid 0.30
_exptl_crystal_size_min 0.30
_refine_diff_density_max 1.26
_refine_diff_density_min -1.33
_refine_ls_extinction_method none
_refine_ls_goodness_of_fit_obs 1.594
_refine_ls_hydrogen_treatment noref
_refine_ls_number_parameters 272
_refine_ls_number_reflns 3685
_refine_ls_R_factor_obs 0.041
_refine_ls_shift/esd_max 0.027
_refine_ls_structure_factor_coef F
_refine_ls_weighting_details 'w = 1/\s^2^(F~o~)'
_refine_ls_weighting_scheme calc
_refine_ls_wR_factor_obs 0.050
_reflns_number_observed 3685
_reflns_number_total 6046
_reflns_observed_criterion I>3\s(I)
_cod_data_source_file cr1084.cif
_cod_data_source_block cr1084_structure_1_of_1
_cod_depositor_comments
;
The following automatic conversions were performed:

'_refine_ls_weighting_scheme' value 'w = 1/\s^2^(F~o~)' was changed
to 'calc'. New tag '_refine_ls_weighting_details' was created. The
value of the new tag was set to 'w = 1/\s^2^(F~o~)'.

Automatic conversion script
Id: cif_fix_values 3143 2015-03-26 13:38:13Z robertas 
;
_cod_original_cell_volume 2211.79
_cod_original_sg_symbol_H-M 'P 21/c'
_cod_original_formula_sum 'C28 H24 Fe1 Si'
_cod_database_code 2009942

loop_
_atom_site_label
_atom_site_fract_x
_atom_site_fract_y
_atom_site_fract_z
_atom_site_U_iso_or_equiv
Fe(01) .23333(4) .46933(3) .37169(2) 0.0397(2)
C(01) .0664(3) .4599(2) .31210(10) 0.0350(14)
C(02) .1638(3) .3799(2) .2926(2) 0.0413(16)
C(03) .1730(3) .3282(2) .3625(2) 0.053(2)
C(04) .0814(3) .3734(2) .4258(2) 0.0519(19)
C(05) .0153(3) .4541(2) .3953(2) 0.0422(16)
C(06) .3400(3) .5970(2) .3434(2) 0.053(2)
C(07) .4334(3) .5176(3) .3227(2) 0.060(2)
C(08) .4375(4) .4660(3) .3917(3) 0.074(3)
C(09) .3445(4) .5126(3) .4551(2) 0.072(3)
C(10) .2857(3) .5939(2) .4242(2) 0.059(2)
C(11) -.0946(3) .6485(2) .31400(10) 0.0359(15)
C(12) -.0257(3) .7195(2) .3508(2) 0.0410(16)
C(13) -.1017(3) .7854(2) .4030(2) 0.0477(18)
C(14) -.2493(4) .7821(2) .4197(2) 0.057(2)
C(15) -.3202(3) .7129(3) .3843(2) 0.063(2)
C(16) -.2438(3) .6477(2) .3316(2) 0.0511(19)
C(17) -.1134(3) .4969(2) .18780(10) 0.0370(15)
C(18) -.2080(3) .4241(2) .2199(2) 0.0468(18)
C(19) -.2991(3) .3800(2) .1771(2) 0.061(2)
C(20) -.2955(4) .4075(3) .1006(2) 0.073(3)
C(21) -.2052(4) .4798(3) .0676(2) 0.071(3)
C(22) -.1141(3) .5239(2) .1101(2) 0.054(2)
C(23) .1644(3) .6120(2) .18000(10) 0.0365(15)
C(24) .1571(3) .7080(2) .1566(2) 0.0460(17)
C(25) .2710(3) .7524(2) .1074(2) 0.055(2)
C(26) .3947(3) .7022(3) .0806(2) 0.059(2)
C(27) .4048(3) .6064(3) .1016(2) 0.065(2)
C(28) .2904(3) .5618(2) .1503(2) 0.0532(19)
Si(01) .00903(7) .55405(5) .24783(4) 0.0333(4)
H(02) .2141 .3641 .2413 ?
H(03) .2312 .2726 .3659 ?
H(04) .0661 .3534 .4792 ?
H(05) -.0520 .4973 .4254 ?
H(06) .3172 .6448 .3081 ?
H(07) .4848 .5018 .2717 ?
H(08) .4924 .4089 .3958 ?
H(09) .3249 .4923 .5085 ?
H(10) .2213 .6396 .4533 ?
H(12) .0764 .7231 .3390 ?
H(13) -.0520 .8326 .4277 ?
H(14) -.3023 .8275 .4554 ?
H(15) -.4224 .7101 .3960 ?
H(16) -.2945 .6012 .3068 ?
H(18) -.2093 .4041 .2724 ?
H(19) -.3640 .3309 .2008 ?
H(20) -.3565 .3758 .0709 ?
H(21) -.2050 .4999 .0152 ?
H(22) -.0507 .5739 .0867 ?
H(24) .0721 .7443 .1754 ?
H(25) .2631 .8183 .0922 ?
H(26) .4728 .7334 .0471 ?
H(27) .4908 .5711 .0830 ?
H(28) .2974 .4951 .1639 ?

loop_
_geom_angle_atom_site_label_1
_geom_angle_atom_site_label_2
_geom_angle_atom_site_label_3
_geom_angle
_geom_angle_publ_flag
C(02) C(01) C(05) 105.9(2) yes
C(02) C(01) Si(01) 129.9(2) yes
C(05) C(01) Si(01) 124.2(2) yes
C(03) C(02) C(01) 108.9(2) yes
C(04) C(03) C(02) 108.4(3) yes
C(03) C(04) C(05) 107.6(3) yes
C(04) C(05) C(01) 109.3(3) yes
C(10) C(06) C(07) 109.0(3) yes
C(08) C(07) C(06) 107.1(3) yes
C(07) C(08) C(09) 108.6(3) yes
C(10) C(09) C(08) 107.2(3) yes
C(06) C(10) C(09) 108.1(3) yes
C(16) C(11) C(12) 116.8(2) yes
C(18) C(17) C(22) 117.1(3) yes
C(24) C(23) C(28) 116.8(2) yes
C(01) Si(01) C(17) 109.10(10) yes
C(01) Si(01) C(23) 112.80(10) yes
C(01) Si(01) C(11) 107.00(10) yes
C(17) Si(01) C(23) 108.90(10) yes
C(17) Si(01) C(11) 108.80(10) yes
C(23) Si(01) C(11) 110.20(10) yes
C(08) Fe(01) C(07) 40.24(15) no
C(08) Fe(01) C(03) 106.45(13) no
C(08) Fe(01) C(09) 40.98(16) no
C(08) Fe(01) C(06) 67.37(14) no
C(08) Fe(01) C(05) 157.75(15) no
C(08) Fe(01) C(04) 121.18(14) no
C(08) Fe(01) C(02) 122.81(14) no
C(08) Fe(01) C(10) 67.78(14) no
C(08) Fe(01) C(01) 159.38(15) no
C(07) Fe(01) C(03) 122.05(13) no
C(07) Fe(01) C(09) 68.54(15) no
C(07) Fe(01) C(06) 40.43(12) no
C(07) Fe(01) C(05) 160.86(13) no
C(07) Fe(01) C(04) 157.02(14) no
C(07) Fe(01) C(02) 108.04(12) no
C(07) Fe(01) C(10) 68.10(13) no
C(07) Fe(01) C(01) 123.78(13) no
C(03) Fe(01) C(09) 121.69(15) no
C(03) Fe(01) C(06) 159.19(13) no
C(03) Fe(01) C(05) 68.24(12) no
C(03) Fe(01) C(04) 40.38(13) no
C(03) Fe(01) C(02) 40.83(11) no
C(03) Fe(01) C(10) 158.11(14) no
C(03) Fe(01) C(01) 69.25(11) no
C(09) Fe(01) C(06) 67.62(14) no
C(09) Fe(01) C(05) 121.99(14) no
C(09) Fe(01) C(04) 106.07(14) no
C(09) Fe(01) C(02) 158.59(14) no
C(09) Fe(01) C(10) 40.13(14) no
C(09) Fe(01) C(01) 158.49(14) no
C(06) Fe(01) C(05) 125.01(12) no
C(06) Fe(01) C(04) 160.01(13) no
C(06) Fe(01) C(02) 124.37(12) no
C(06) Fe(01) C(10) 40.09(13) no
C(06) Fe(01) C(01) 109.11(11) no
C(05) Fe(01) C(04) 40.85(11) no
C(05) Fe(01) C(02) 68.21(11) no
C(05) Fe(01) C(10) 108.63(12) no
C(05) Fe(01) C(01) 41.06(10) no
C(04) Fe(01) C(02) 68.39(12) no
C(04) Fe(01) C(10) 123.03(14) no
C(04) Fe(01) C(01) 69.39(11) no
C(02) Fe(01) C(10) 160.04(13) no
C(02) Fe(01) C(01) 40.97(10) no
C(10) Fe(01) C(01) 123.61(12) no
C(02) C(01) Fe(01) 69.14(14) no
C(05) C(01) Fe(01) 68.93(14) no
Si(01) C(01) Fe(01) 127.01(13) no
C(03) C(02) Fe(01) 69.31(16) no
C(03) C(02) C(05) 71.76(18) no
C(01) C(02) Fe(01) 69.90(14) no
C(04) C(03) Fe(01) 70.07(17) no
C(02) C(03) Fe(01) 69.85(15) no
C(03) C(04) Fe(01) 69.55(17) no
C(05) C(04) Fe(01) 69.42(15) no
C(04) C(05) Fe(01) 69.73(16) no
C(01) C(05) Fe(01) 70.02(14) no
C(10) C(06) Fe(01) 70.23(18) no
C(10) C(06) C(08) 72.6(2) no
C(07) C(06) Fe(01) 69.70(18) no
C(08) C(07) Fe(01) 69.72(19) no
C(06) C(07) Fe(01) 69.87(17) no
C(07) C(08) Fe(01) 70.05(18) no
C(09) C(08) Fe(01) 69.69(19) no
C(10) C(09) Fe(01) 70.27(17) no
C(08) C(09) Fe(01) 69.33(18) no
C(06) C(10) Fe(01) 69.68(17) no
C(09) C(10) Fe(01) 69.59(19) no
C(16) C(11) Si(01) 121.3(2) no
C(12) C(11) Si(01) 121.81(19) no
C(13) C(12) C(11) 121.8(3) no
C(14) C(13) C(12) 119.9(3) no
C(13) C(14) C(15) 119.6(3) no
C(14) C(15) C(16) 120.3(3) no
C(15) C(16) C(11) 121.5(3) no
C(18) C(17) Si(01) 120.0(2) no
C(22) C(17) Si(01) 122.8(2) no
C(19) C(18) C(17) 121.5(3) no
C(20) C(19) C(18) 119.8(3) no
C(20) C(21) C(19) 120.2(3) no
C(20) C(21) C(22) 120.2(3) no
C(21) C(22) C(17) 121.2(3) no
C(24) C(23) Si(01) 120.70(19) no
C(28) C(23) Si(01) 122.5(2) no
C(25) C(24) C(23) 121.6(3) no
C(26) C(25) C(24) 120.4(3) no
C(25) C(26) C(27) 119.6(3) no
C(26) C(27) C(28) 120.0(3) no
C(27) C(28) C(23) 121.6(3) no

loop_
_geom_bond_atom_site_label_1
_geom_bond_atom_site_label_2
_geom_bond_distance
_geom_bond_publ_flag
Fe(01) C(01) 2.051(2) yes
Fe(01) C(02) 2.041(3) yes
Fe(01) C(03) 2.034(3) yes
Fe(01) C(04) 2.041(3) yes
Fe(01) C(05) 2.037(3) yes
Fe(01) C(06) 2.036(3) yes
Fe(01) C(07) 2.033(3) yes
Fe(01) C(08) 2.029(3) yes
Fe(01) C(09) 2.034(3) yes
Fe(01) C(10) 2.043(3) yes
C(01) C(02) 1.432(4) yes
C(01) C(05) 1.433(4) yes
C(01) Si(01) 1.854(2) yes
C(02) C(03) 1.422(4) yes
C(03) C(04) 1.406(4) yes
C(04) C(05) 1.423(4) yes
C(06) C(07) 1.406(4) yes
C(06) C(10) 1.398(4) yes
C(07) C(08) 1.397(5) yes
C(08) C(09) 1.422(6) yes
C(09) C(10) 1.399(5) yes
C(11) Si(01) 1.879(3) yes
C(17) Si(01) 1.871(3) yes
C(23) Si(01) 1.876(3) yes
C(11) C(16) 1.387(4) no
C(11) C(12) 1.393(3) no
C(12) C(13) 1.381(4) no
C(13) C(14) 1.373(4) no
C(14) C(15) 1.374(4) no
C(15) C(16) 1.381(4) no
C(17) C(18) 1.385(4) no
C(17) C(22) 1.399(4) no
C(18) C(19) 1.381(4) no
C(19) C(20) 1.373(5) no
C(20) C(21) 1.362(5) no
C(21) C(22) 1.377(4) no
C(23) C(24) 1.384(4) no
C(23) C(28) 1.388(4) no
C(24) C(25) 1.382(4) no
C(25) C(26) 1.362(4) no
C(26) C(27) 1.373(5) no
C(27) C(28) 1.382(4) no
